data_7206911
loop_
_publ_author_name
'Fuller, Rebecca O.'
'Griffith, Christopher S.'
'Koutsantonis, George A.'
'Lapere, Kim M.'
'Skelton, Brian W.'
'Spackman, Mark A.'
'White, Allan H.'
'Wild, Duncan A.'

_publ_section_title
;
 Seemingly simple group 8 cyclopentadienyl dicarbonyl metal halides: From
 little things, interesting things grow
;
_journal_issue 3
_journal_name_full CrystEngComm
_journal_page_first 812
_journal_paper_doi 10.1039/c1ce05439b
_journal_volume 14
_journal_year 2012
_chemical_formula_moiety 'C8 H7 Br O2 Ru'
_chemical_formula_sum 'C8 H7 Br O2 Ru'
_chemical_formula_weight 316.12
_chemical_name_systematic
;
?
;
_space_group_IT_number 2
_symmetry_cell_setting triclinic
_symmetry_space_group_name_Hall '-P 1'
_symmetry_space_group_name_H-M 'P -1'
_atom_sites_solution_hydrogens geom
_atom_sites_solution_primary direct
_atom_sites_solution_secondary difmap
_audit_creation_date 2010-10-06T10:48:35-00:00
_audit_creation_method 'WinGX routine CIF_UPDATE'
_cell_angle_alpha 80.201(2)
_cell_angle_beta 82.342(3)
_cell_angle_gamma 79.028(2)
_cell_formula_units_Z 2
_cell_length_a 6.1076(11)
_cell_length_b 6.8545(12)
_cell_length_c 11.658(2)
_cell_measurement_reflns_used 3685
_cell_measurement_temperature 150(2)
_cell_measurement_theta_max 28.5
_cell_measurement_theta_min 2.3
_cell_volume 469.57(14)
_computing_cell_refinement 'Siemens SAINT (Siemens, 1995)'
_computing_data_collection 'Siemens SMART (Siemens, 1995)'
_computing_data_reduction 'xtal ADDREF SORTRF'
_computing_molecular_graphics OrtepII
_computing_publication_material WinGX
_computing_structure_refinement 'SHELXL-97 (Sheldrick, 2008)'
_computing_structure_solution Sir92
_diffrn_ambient_temperature 150(2)
_diffrn_measured_fraction_theta_full 0.992
_diffrn_measured_fraction_theta_max 0.903
_diffrn_measurement_device_type
;
Bruker SMART CCD diffractometer
;
_diffrn_measurement_method '\w scans'
_diffrn_radiation_monochromator graphite
_diffrn_radiation_type MoK\a
_diffrn_radiation_wavelength 0.71073
_diffrn_reflns_av_R_equivalents 0.0263
_diffrn_reflns_av_unetI/netI 0.017
_diffrn_reflns_limit_h_max 8
_diffrn_reflns_limit_h_min -8
_diffrn_reflns_limit_k_max 9
_diffrn_reflns_limit_k_min -8
_diffrn_reflns_limit_l_max 15
_diffrn_reflns_limit_l_min -15
_diffrn_reflns_number 3685
_diffrn_reflns_theta_full 26
_diffrn_reflns_theta_max 28.98
_diffrn_reflns_theta_min 1.78
_diffrn_standards_decay_% 0
_diffrn_standards_number 0
_exptl_absorpt_coefficient_mu 5.878
_exptl_absorpt_correction_T_max 0.77
_exptl_absorpt_correction_T_min 0.50
_exptl_absorpt_correction_type multi-scan
_exptl_absorpt_process_details
;
SADABS; Sheldrick, 1996
;
_exptl_crystal_colour orange
_exptl_crystal_density_diffrn 2.236
_exptl_crystal_density_method 'not measured'
_exptl_crystal_description prism
_exptl_crystal_F_000 300
_exptl_crystal_size_max 0.20
_exptl_crystal_size_mid 0.20
_exptl_crystal_size_min 0.11
_refine_diff_density_max 0.372
_refine_diff_density_min -0.744
_refine_diff_density_rms 0.094
_refine_ls_goodness_of_fit_ref 1.044
_refine_ls_hydrogen_treatment constr
_refine_ls_matrix_type full
_refine_ls_number_parameters 139
_refine_ls_number_reflns 2252
_refine_ls_number_restraints 15
_refine_ls_restrained_S_all 1.041
_refine_ls_R_factor_all 0.0237
_refine_ls_R_factor_gt 0.0212
_refine_ls_shift/su_max 0.001
_refine_ls_shift/su_mean 0
_refine_ls_structure_factor_coef Fsqd
_refine_ls_weighting_details 'calc w=1/[\s^2^(Fo^2^)+(0.0383P)^2^+0.0638P] where P=(Fo^2^+2Fc^2^)/3'
_refine_ls_weighting_scheme calc
_refine_ls_wR_factor_gt 0.0548
_refine_ls_wR_factor_ref 0.0558
_reflns_number_gt 2088
_reflns_number_total 2252
_reflns_threshold_expression I>2\s(I)
_cod_data_source_file c1ce05439b.txt
_cod_data_source_block gk102
_cod_original_sg_symbol_Hall '-p 1'
_cod_original_sg_symbol_H-M P_-1
_cod_database_code 7206911

loop_
_symmetry_equiv_pos_as_xyz
'x, y, z'
'-x, -y, -z'

loop_
_atom_site_label
_atom_site_type_symbol
_atom_site_fract_x
_atom_site_fract_y
_atom_site_fract_z
_atom_site_U_iso_or_equiv
_atom_site_adp_type
_atom_site_occupancy
_atom_site_symmetry_multiplicity
_atom_site_calc_flag
_atom_site_refinement_flags
Ru1 Ru 0.87963(3) 0.43460(2) 0.278017(15) 0.01854(9) Uani 1 1 d D
C1 C 1.0896(4) 0.1928(4) 0.2753(2) 0.0282(5) Uani 1 1 d .
O1 O 1.2211(3) 0.0505(3) 0.2727(2) 0.0478(6) Uani 1 1 d .
C2 C 0.7060(9) 0.3144(8) 0.4066(5) 0.0303(11) Uani 0.7562(16) 1 d P
O2 O 0.6004(10) 0.2384(9) 0.4836(4) 0.0501(16) Uani 0.7562(16) 1 d P
Br1 Br 0.65157(9) 0.32732(8) 0.14470(5) 0.02467(16) Uani 0.7562(16) 1 d P
C3 C 0.715(3) 0.348(3) 0.1741(15) 0.041(4) Uani 0.2438(16) 1 d PDU
O3 O 0.605(2) 0.301(2) 0.1144(12) 0.038(3) Uani 0.2438(16) 1 d PDU
Br2 Br 0.6421(3) 0.2680(3) 0.44503(17) 0.0287(5) Uani 0.2438(16) 1 d P
C101 C 0.8677(4) 0.7435(3) 0.1654(2) 0.0223(4) Uani 1 1 d .
C102 C 0.7568(4) 0.7656(3) 0.2791(2) 0.0243(5) Uani 1 1 d .
H102 H 0.6034 0.8202 0.297 0.029 Uiso 1 1 calc R
C103 C 0.9183(4) 0.6904(3) 0.3615(2) 0.0268(5) Uani 1 1 d .
H103 H 0.8911 0.6887 0.4438 0.032 Uiso 1 1 calc R
C104 C 1.1258(4) 0.6188(3) 0.2993(2) 0.0263(5) Uani 1 1 d .
H104 H 1.2617 0.5607 0.3323 0.032 Uiso 1 1 calc R
C105 C 1.0932(4) 0.6501(3) 0.1778(2) 0.0235(5) Uani 1 1 d .
H105 H 1.2038 0.6145 0.116 0.028 Uiso 1 1 calc R
C106 C 0.7649(5) 0.8102(4) 0.0524(2) 0.0315(5) Uani 1 1 d .
H10A H 0.7894 0.9471 0.0206 0.047 Uiso 1 1 calc R
H10B H 0.6035 0.8079 0.0663 0.047 Uiso 1 1 calc R
H10C H 0.8345 0.7193 -0.0037 0.047 Uiso 1 1 calc R

loop_
_atom_site_aniso_label
_atom_site_aniso_U_11
_atom_site_aniso_U_22
_atom_site_aniso_U_33
_atom_site_aniso_U_23
_atom_site_aniso_U_13
_atom_site_aniso_U_12
Ru1 0.01717(11) 0.01817(11) 0.01912(12) -0.00090(7) -0.00183(7) -0.00186(7)
C1 0.0232(11) 0.0227(11) 0.0383(14) 0.0019(9) -0.0054(10) -0.0075(9)
O1 0.0276(10) 0.0222(9) 0.0892(17) 0.0003(9) -0.0090(10) 0.0010(8)
C2 0.034(3) 0.033(2) 0.024(3) 0.0006(19) -0.0025(19) -0.0096(18)
O2 0.054(3) 0.067(3) 0.029(3) 0.006(2) 0.007(2) -0.0272(18)
Br1 0.0238(4) 0.0271(2) 0.0255(4) -0.0069(2) -0.0041(2) -0.0067(2)
C3 0.032(9) 0.034(7) 0.046(10) 0.008(7) 0.002(7) 0.003(6)
O3 0.036(7) 0.037(6) 0.042(8) -0.012(5) -0.008(5) -0.004(4)
Br2 0.0319(11) 0.0338(10) 0.0209(14) 0.0007(9) -0.0014(9) -0.0120(7)
C101 0.0261(11) 0.0168(10) 0.0234(11) -0.0011(8) -0.0041(9) -0.0028(8)
C102 0.0237(11) 0.0202(10) 0.0272(12) -0.0055(9) -0.0015(9) 0.0016(9)
C103 0.0365(13) 0.0253(11) 0.0204(11) -0.0056(9) -0.0052(9) -0.0061(10)
C104 0.0250(11) 0.0217(11) 0.0347(13) -0.0033(9) -0.0092(10) -0.0067(9)
C105 0.0223(10) 0.0208(10) 0.0280(12) -0.0041(9) -0.0004(9) -0.0061(8)
C106 0.0406(14) 0.0274(12) 0.0257(12) 0.0011(9) -0.0092(10) -0.0044(11)

loop_
_atom_type_symbol
_atom_type_description
_atom_type_scat_dispersion_real
_atom_type_scat_dispersion_imag
_atom_type_scat_source
C C 0.0033 0.0016 'International Tables Vol C Tables 4.2.6.8 and 6.1.1.4'
H H 0 0 'International Tables Vol C Tables 4.2.6.8 and 6.1.1.4'
Br Br -0.2901 2.4595 'International Tables Vol C Tables 4.2.6.8 and 6.1.1.4'
O O 0.0106 0.006 'International Tables Vol C Tables 4.2.6.8 and 6.1.1.4'
Ru Ru -1.2594 0.8363 'International Tables Vol C Tables 4.2.6.8 and 6.1.1.4'

loop_
_geom_angle_atom_site_label_1
_geom_angle_atom_site_label_2
_geom_angle_atom_site_label_3
_geom_angle
C2 Ru1 C1 91.05(17)
C2 Ru1 C3 89.9(6)
C2 Ru1 C104 122.12(18)
C1 Ru1 C104 95.23(9)
C3 Ru1 C104 147.5(6)
C2 Ru1 C103 95.61(17)
C1 Ru1 C103 124.98(10)
C3 Ru1 C103 145.1(6)
C104 Ru1 C103 37.54(9)
C2 Ru1 C105 157.71(17)
C1 Ru1 C105 99.17(9)
C3 Ru1 C105 109.9(6)
C104 Ru1 C105 37.61(9)
C103 Ru1 C105 62.32(9)
C2 Ru1 C102 103.24(16)
C1 Ru1 C102 157.56(9)
C3 Ru1 C102 107.8(6)
C104 Ru1 C102 62.55(9)
C103 Ru1 C102 37.47(9)
C105 Ru1 C102 61.73(8)
C2 Ru1 C101 137.17(17)
C1 Ru1 C101 131.76(9)
C3 Ru1 C101 91.4(6)
C104 Ru1 C101 61.94(8)
C103 Ru1 C101 61.69(8)
C105 Ru1 C101 36.56(8)
C102 Ru1 C101 36.56(8)
C2 Ru1 Br1 88.88(16)
C1 Ru1 Br1 90.92(8)
C104 Ru1 Br1 148.16(7)
C103 Ru1 Br1 143.59(7)
C105 Ru1 Br1 110.55(6)
C102 Ru1 Br1 106.37(6)
C101 Ru1 Br1 91.03(6)
C1 Ru1 Br2 90.65(8)
C3 Ru1 Br2 87.9(6)
C104 Ru1 Br2 124.12(8)
C103 Ru1 Br2 97.45(8)
C105 Ru1 Br2 159.63(7)
C102 Ru1 Br2 104.21(7)
C101 Ru1 Br2 137.58(7)
O1 C1 Ru1 177.9(2)
O2 C2 Ru1 178.7(6)
O3 C3 Ru1 176(2)
C105 C101 C102 108.0(2)
C105 C101 C106 126.1(2)
C102 C101 C106 125.9(2)
C105 C101 Ru1 69.64(12)
C102 C101 Ru1 70.34(13)
C106 C101 Ru1 126.32(16)
C101 C102 C103 107.6(2)
C101 C102 Ru1 73.11(12)
C103 C102 Ru1 69.63(12)
C101 C102 H102 126.2
C103 C102 H102 126.2
Ru1 C102 H102 122.7
C104 C103 C102 108.3(2)
C104 C103 Ru1 70.95(12)
C102 C103 Ru1 72.89(12)
C104 C103 H103 125.8
C102 C103 H103 125.8
Ru1 C103 H103 122
C103 C104 C105 107.6(2)
C103 C104 Ru1 71.51(13)
C105 C104 Ru1 72.42(12)
C103 C104 H104 126.2
C105 C104 H104 126.2
Ru1 C104 H104 121.6
C101 C105 C104 108.4(2)
C101 C105 Ru1 73.79(13)
C104 C105 Ru1 69.96(13)
C101 C105 H105 125.8
C104 C105 H105 125.8
Ru1 C105 H105 122.1
C101 C106 H10A 109.5
C101 C106 H10B 109.5
H10A C106 H10B 109.5
C101 C106 H10C 109.5
H10A C106 H10C 109.5
H10B C106 H10C 109.5

loop_
_geom_bond_atom_site_label_1
_geom_bond_atom_site_label_2
_geom_bond_distance
Ru1 C2 1.881(6)
Ru1 C1 1.895(2)
Ru1 C3 1.905(9)
Ru1 C104 2.201(2)
Ru1 C103 2.208(2)
Ru1 C105 2.234(2)
Ru1 C102 2.251(2)
Ru1 C101 2.288(2)
Ru1 Br1 2.5005(6)
Ru1 Br2 2.514(2)
C1 O1 1.142(3)
C2 O2 1.144(7)
C3 O3 1.149(12)
C101 C105 1.419(3)
C101 C102 1.424(3)
C101 C106 1.499(3)
C102 C103 1.433(3)
C102 H102 0.95
C103 C104 1.419(3)
C103 H103 0.95
C104 C105 1.430(3)
C104 H104 0.95
C105 H105 0.95
C106 H10A 0.98
C106 H10B 0.98
C106 H10C 0.98
